data_2222051
loop_
_publ_author_name
'Saeed, Aamer'
'Hussain, Shahid'
'Bolte, Michael'

_publ_section_title
;
 3-(3-Chloroanilino)-1-(3,5-dimethyl-1<i>H</i>-pyrazol-1-yl)propan-1-one
;
_journal_coeditor_code HK2680
_journal_issue 6
_journal_name_full 'Acta Crystallographica Section E'
_journal_page_first o1231
_journal_paper_doi 10.1107/S1600536809016250
_journal_volume 65
_journal_year 2009
_chemical_formula_iupac 'C14 H16 Cl N3 O'
_chemical_formula_moiety 'C14 H16 Cl N3 O'
_chemical_formula_sum 'C14 H16 Cl N3 O'
_chemical_formula_weight 277.75
_chemical_name_systematic
;
3-(3-Chloroanilino)-1-(3,5-dimethyl-1<i>H</i>-pyrazol-1-yl)propan-1-one
;
_space_group_IT_number 14
_symmetry_cell_setting monoclinic
_symmetry_space_group_name_Hall '-P 2ybc'
_symmetry_space_group_name_H-M 'P 1 21/c 1'
_atom_sites_solution_hydrogens geom
_atom_sites_solution_primary direct
_atom_sites_solution_secondary difmap
_audit_creation_method SHELXL-97
_cell_angle_alpha 90.00
_cell_angle_beta 102.566(5)
_cell_angle_gamma 90.00
_cell_formula_units_Z 4
_cell_length_a 14.5389(8)
_cell_length_b 7.8731(6)
_cell_length_c 12.1411(7)
_cell_measurement_reflns_used 8296
_cell_measurement_temperature 173(2)
_cell_measurement_theta_max 25.9
_cell_measurement_theta_min 3.5
_cell_volume 1356.46(15)
_computing_cell_refinement 'X-RED (Stoe & Cie, 2001)'
_computing_data_collection 'X-AREA (Stoe & Cie, 2001)'
_computing_data_reduction 'X-RED (Stoe & Cie, 2001)'
_computing_molecular_graphics 'PLATON (Spek, 2009)'
_computing_publication_material 'SHELXL97 (Sheldrick, 2008)'
_computing_structure_refinement 'SHELXL97 (Sheldrick, 2008)'
_computing_structure_solution 'SHELXS97 (Sheldrick, 2008)'
_diffrn_ambient_temperature 173(2)
_diffrn_measured_fraction_theta_full 0.996
_diffrn_measured_fraction_theta_max 0.983
_diffrn_measurement_device_type 'Stoe IPDS II two-circle'
_diffrn_measurement_method \w
_diffrn_radiation_monochromator graphite
_diffrn_radiation_source 'fine-focus sealed tube'
_diffrn_radiation_type MoK\a
_diffrn_radiation_wavelength 0.71073
_diffrn_reflns_av_R_equivalents 0.0336
_diffrn_reflns_av_sigmaI/netI 0.0242
_diffrn_reflns_limit_h_max 16
_diffrn_reflns_limit_h_min -17
_diffrn_reflns_limit_k_max 8
_diffrn_reflns_limit_k_min -9
_diffrn_reflns_limit_l_max 14
_diffrn_reflns_limit_l_min -14
_diffrn_reflns_number 8907
_diffrn_reflns_theta_full 25.00
_diffrn_reflns_theta_max 25.64
_diffrn_reflns_theta_min 3.43
_diffrn_standards_number 0
_exptl_absorpt_coefficient_mu 0.277
_exptl_absorpt_correction_T_max 0.9141
_exptl_absorpt_correction_T_min 0.9092
_exptl_absorpt_correction_type multi-scan
_exptl_absorpt_process_details '(MULABS; Blessing, 1995)'
_exptl_crystal_colour orange
_exptl_crystal_density_diffrn 1.360
_exptl_crystal_density_method 'not measured'
_exptl_crystal_description block
_exptl_crystal_F_000 584
_exptl_crystal_size_max 0.35
_exptl_crystal_size_mid 0.33
_exptl_crystal_size_min 0.33
_refine_diff_density_max 0.217
_refine_diff_density_min -0.226
_refine_ls_extinction_coef 0.0118(15)
_refine_ls_extinction_expression Fc^*^=kFc[1+0.001xFc^2^\l^3^/sin(2\q)]^-1/4^
_refine_ls_extinction_method 'SHELXL97 (Sheldrick, 2008)'
_refine_ls_goodness_of_fit_ref 1.064
_refine_ls_hydrogen_treatment mixed
_refine_ls_matrix_type full
_refine_ls_number_parameters 179
_refine_ls_number_reflns 2528
_refine_ls_number_restraints 0
_refine_ls_restrained_S_all 1.064
_refine_ls_R_factor_all 0.0367
_refine_ls_R_factor_gt 0.0309
_refine_ls_shift/su_max 0.000
_refine_ls_shift/su_mean 0.000
_refine_ls_structure_factor_coef Fsqd
_refine_ls_weighting_details 'calc w=1/[\s^2^(Fo^2^)+(0.0525P)^2^+0.155P] where P=(Fo^2^+2Fc^2^)/3'
_refine_ls_weighting_scheme calc
_refine_ls_wR_factor_gt 0.0832
_refine_ls_wR_factor_ref 0.0855
_reflns_number_gt 2192
_reflns_number_total 2528
_reflns_threshold_expression I>2\s(I)
_cod_data_source_file hk2680.cif
_cod_data_source_block I
_cod_original_sg_symbol_H-M 'P 21/c'
_cod_database_code 2222051
_cod_database_fobs_code 2222051

loop_
_symmetry_equiv_pos_as_xyz
'x, y, z'
'-x, y+1/2, -z+1/2'
'-x, -y, -z'
'x, -y-1/2, z-1/2'

loop_
_atom_site_type_symbol
_atom_site_label
_atom_site_fract_x
_atom_site_fract_y
_atom_site_fract_z
_atom_site_U_iso_or_equiv
_atom_site_adp_type
_atom_site_calc_flag
_atom_site_refinement_flags
_atom_site_occupancy
_atom_site_disorder_assembly
_atom_site_disorder_group
Cl Cl1 0.09245(2) 0.19275(5) 0.40578(3) 0.03790(14) Uani d . 1 . .
O O1 0.56854(7) 0.37061(15) 0.32982(8) 0.0338(3) Uani d . 1 . .
N N1 0.44533(8) 0.16939(17) 0.58746(10) 0.0303(3) Uani d . 1 . .
H H1 0.4841(13) 0.165(2) 0.6485(15) 0.035(4) Uiso d . 1 . .
C C1 0.47221(8) 0.24939(17) 0.49191(10) 0.0230(3) Uani d . 1 . .
H H1A 0.4458 0.3656 0.4810 0.028 Uiso calc R 1 . .
H H1B 0.4478 0.1831 0.4224 0.028 Uiso calc R 1 . .
C C2 0.57897(9) 0.25608(17) 0.51596(10) 0.0224(3) Uani d . 1 . .
H H2A 0.6019 0.3236 0.5853 0.027 Uiso calc R 1 . .
H H2B 0.6041 0.1394 0.5304 0.027 Uiso calc R 1 . .
C C3 0.61688(9) 0.33260(16) 0.42090(10) 0.0218(3) Uani d . 1 . .
C C11 0.35323(9) 0.13937(17) 0.59318(10) 0.0224(3) Uani d . 1 . .
C C12 0.27731(9) 0.18284(17) 0.50608(10) 0.0232(3) Uani d . 1 . .
H H12 0.2873 0.2407 0.4410 0.028 Uiso calc R 1 . .
C C13 0.18671(9) 0.13994(18) 0.51620(11) 0.0261(3) Uani d . 1 . .
C C14 0.16813(10) 0.0571(2) 0.60922(12) 0.0319(3) Uani d . 1 . .
H H14 0.1056 0.0281 0.6135 0.038 Uiso calc R 1 . .
C C15 0.24443(10) 0.01754(19) 0.69646(12) 0.0321(3) Uani d . 1 . .
H H15 0.2337 -0.0378 0.7620 0.039 Uiso calc R 1 . .
C C16 0.33520(10) 0.05718(18) 0.68943(11) 0.0270(3) Uani d . 1 . .
H H16 0.3862 0.0289 0.7500 0.032 Uiso calc R 1 . .
N N21 0.71440(8) 0.35624(14) 0.44523(8) 0.0211(2) Uani d . 1 . .
N N22 0.76632(8) 0.30431(14) 0.54929(9) 0.0234(2) Uani d . 1 . .
C C23 0.85436(9) 0.33838(17) 0.54618(11) 0.0252(3) Uani d . 1 . .
C C24 0.86089(9) 0.41270(18) 0.44162(11) 0.0261(3) Uani d . 1 . .
H H24 0.9170 0.4479 0.4201 0.031 Uiso calc R 1 . .
C C25 0.77205(9) 0.42387(16) 0.37845(10) 0.0228(3) Uani d . 1 . .
C C26 0.93179(10) 0.3031(2) 0.64623(13) 0.0374(4) Uani d . 1 . .
H H26A 0.9551 0.4104 0.6828 0.056 Uiso calc R 1 . .
H H26B 0.9833 0.2441 0.6219 0.056 Uiso calc R 1 . .
H H26C 0.9078 0.2315 0.6998 0.056 Uiso calc R 1 . .
C C27 0.73737(10) 0.49322(19) 0.26314(11) 0.0310(3) Uani d . 1 . .
H H27A 0.7888 0.5528 0.2390 0.046 Uiso calc R 1 . .
H H27B 0.6855 0.5726 0.2636 0.046 Uiso calc R 1 . .
H H27C 0.7149 0.3999 0.2107 0.046 Uiso calc R 1 . .

loop_
_atom_site_aniso_label
_atom_site_aniso_U_11
_atom_site_aniso_U_22
_atom_site_aniso_U_33
_atom_site_aniso_U_12
_atom_site_aniso_U_13
_atom_site_aniso_U_23
Cl1 0.01956(19) 0.0532(3) 0.0377(2) 0.00375(15) -0.00099(14) -0.00656(16)
O1 0.0241(5) 0.0519(7) 0.0233(5) -0.0005(5) 0.0006(4) 0.0057(4)
N1 0.0177(6) 0.0487(8) 0.0228(6) -0.0042(5) 0.0009(5) 0.0071(5)
C1 0.0182(6) 0.0276(7) 0.0228(6) -0.0011(5) 0.0033(5) 0.0014(5)
C2 0.0181(6) 0.0255(7) 0.0227(6) -0.0010(5) 0.0029(5) 0.0007(5)
C3 0.0197(6) 0.0242(7) 0.0209(6) 0.0003(5) 0.0030(5) -0.0023(5)
C11 0.0203(6) 0.0229(6) 0.0243(6) -0.0023(5) 0.0056(5) -0.0041(5)
C12 0.0211(6) 0.0259(7) 0.0229(6) -0.0003(5) 0.0055(5) -0.0026(5)
C13 0.0194(6) 0.0290(7) 0.0292(6) 0.0005(5) 0.0038(5) -0.0078(5)
C14 0.0234(7) 0.0352(8) 0.0401(8) -0.0051(6) 0.0135(6) -0.0043(6)
C15 0.0331(8) 0.0337(8) 0.0328(7) -0.0028(6) 0.0145(6) 0.0030(6)
C16 0.0274(7) 0.0286(7) 0.0250(6) -0.0010(6) 0.0058(5) 0.0015(5)
N21 0.0197(5) 0.0255(6) 0.0183(5) -0.0011(4) 0.0044(4) 0.0000(4)
N22 0.0195(5) 0.0299(6) 0.0199(5) 0.0003(5) 0.0021(4) 0.0019(4)
C23 0.0193(6) 0.0296(7) 0.0263(6) 0.0005(5) 0.0042(5) -0.0025(5)
C24 0.0222(6) 0.0303(7) 0.0279(7) -0.0047(6) 0.0102(5) -0.0028(5)
C25 0.0261(6) 0.0215(6) 0.0231(6) -0.0031(5) 0.0104(5) -0.0032(5)
C26 0.0199(7) 0.0555(10) 0.0345(8) 0.0007(7) 0.0012(6) 0.0059(7)
C27 0.0347(7) 0.0370(8) 0.0226(6) -0.0034(6) 0.0090(6) 0.0028(6)

loop_
_atom_type_symbol
_atom_type_description
_atom_type_scat_dispersion_real
_atom_type_scat_dispersion_imag
_atom_type_scat_source
C C 0.0033 0.0016 'International Tables Vol C Tables 4.2.6.8 and 6.1.1.4'
H H 0.0000 0.0000 'International Tables Vol C Tables 4.2.6.8 and 6.1.1.4'
Cl Cl 0.1484 0.1585 'International Tables Vol C Tables 4.2.6.8 and 6.1.1.4'
N N 0.0061 0.0033 'International Tables Vol C Tables 4.2.6.8 and 6.1.1.4'
O O 0.0106 0.0060 'International Tables Vol C Tables 4.2.6.8 and 6.1.1.4'

loop_
_geom_angle_atom_site_label_1
_geom_angle_atom_site_label_2
_geom_angle_atom_site_label_3
_geom_angle_site_symmetry_1
_geom_angle_site_symmetry_3
_geom_angle
_geom_angle_publ_flag
C11 N1 C1 . . 123.43(12) ?
C11 N1 H1 . . 115.4(12) ?
C1 N1 H1 . . 119.0(12) ?
N1 C1 C2 . . 107.73(10) ?
N1 C1 H1A . . 110.2 ?
C2 C1 H1A . . 110.2 ?
N1 C1 H1B . . 110.2 ?
C2 C1 H1B . . 110.2 ?
H1A C1 H1B . . 108.5 ?
C3 C2 C1 . . 113.30(10) ?
C3 C2 H2A . . 108.9 ?
C1 C2 H2A . . 108.9 ?
C3 C2 H2B . . 108.9 ?
C1 C2 H2B . . 108.9 ?
H2A C2 H2B . . 107.7 ?
O1 C3 N21 . . 121.39(11) ?
O1 C3 C2 . . 124.12(12) ?
N21 C3 C2 . . 114.49(10) ?
N1 C11 C12 . . 122.53(12) ?
N1 C11 C16 . . 118.64(12) ?
C12 C11 C16 . . 118.81(12) ?
C13 C12 C11 . . 118.80(12) ?
C13 C12 H12 . . 120.6 ?
C11 C12 H12 . . 120.6 ?
C14 C13 C12 . . 122.99(13) ?
C14 C13 Cl1 . . 118.68(11) ?
C12 C13 Cl1 . . 118.33(11) ?
C13 C14 C15 . . 117.55(13) ?
C13 C14 H14 . . 121.2 ?
C15 C14 H14 . . 121.2 ?
C16 C15 C14 . . 121.21(13) ?
C16 C15 H15 . . 119.4 ?
C14 C15 H15 . . 119.4 ?
C15 C16 C11 . . 120.61(13) ?
C15 C16 H16 . . 119.7 ?
C11 C16 H16 . . 119.7 ?
N22 N21 C25 . . 111.49(10) ?
N22 N21 C3 . . 118.72(10) ?
C25 N21 C3 . . 129.78(11) ?
C23 N22 N21 . . 104.72(10) ?
N22 C23 C24 . . 111.36(11) ?
N22 C23 C26 . . 120.32(12) ?
C24 C23 C26 . . 128.29(12) ?
C25 C24 C23 . . 106.98(11) ?
C25 C24 H24 . . 126.5 ?
C23 C24 H24 . . 126.5 ?
C24 C25 N21 . . 105.44(11) ?
C24 C25 C27 . . 130.10(12) ?
N21 C25 C27 . . 124.45(12) ?
C23 C26 H26A . . 109.5 ?
C23 C26 H26B . . 109.5 ?
H26A C26 H26B . . 109.5 ?
C23 C26 H26C . . 109.5 ?
H26A C26 H26C . . 109.5 ?
H26B C26 H26C . . 109.5 ?
C25 C27 H27A . . 109.5 ?
C25 C27 H27B . . 109.5 ?
H27A C27 H27B . . 109.5 ?
C25 C27 H27C . . 109.5 ?
H27A C27 H27C . . 109.5 ?
H27B C27 H27C . . 109.5 ?

loop_
_geom_bond_atom_site_label_1
_geom_bond_atom_site_label_2
_geom_bond_site_symmetry_2
_geom_bond_distance
_geom_bond_publ_flag
Cl1 C13 . 1.7461(14) ?
O1 C3 . 1.2116(16) ?
N1 C11 . 1.3762(17) ?
N1 C1 . 1.4466(16) ?
N1 H1 . 0.828(18) ?
C1 C2 . 1.5165(17) ?
C1 H1A . 0.9900 ?
C1 H1B . 0.9900 ?
C2 C3 . 1.5085(17) ?
C2 H2A . 0.9900 ?
C2 H2B . 0.9900 ?
C3 N21 . 1.3964(17) ?
C11 C12 . 1.3950(18) ?
C11 C16 . 1.4093(18) ?
C12 C13 . 1.3909(19) ?
C12 H12 . 0.9500 ?
C13 C14 . 1.381(2) ?
C14 C15 . 1.392(2) ?
C14 H14 . 0.9500 ?
C15 C16 . 1.3767(19) ?
C15 H15 . 0.9500 ?
C16 H16 . 0.9500 ?
N21 N22 . 1.3850(15) ?
N21 C25 . 1.3925(16) ?
N22 C23 . 1.3164(17) ?
C23 C24 . 1.4197(18) ?
C23 C26 . 1.4916(19) ?
C24 C25 . 1.3540(19) ?
C24 H24 . 0.9500 ?
C25 C27 . 1.4850(18) ?
C26 H26A . 0.9800 ?
C26 H26B . 0.9800 ?
C26 H26C . 0.9800 ?
C27 H27A . 0.9800 ?
C27 H27B . 0.9800 ?
C27 H27C . 0.9800 ?

loop_
_geom_hbond_atom_site_label_D
_geom_hbond_atom_site_label_H
_geom_hbond_atom_site_label_A
_geom_hbond_site_symmetry_A
_geom_hbond_distance_DH
_geom_hbond_distance_HA
_geom_hbond_distance_DA
_geom_hbond_angle_DHA
N1 H1 O1 4_566 0.828(18) 2.293(19) 3.1101(15) 169.1(16)

loop_
_geom_torsion_atom_site_label_1
_geom_torsion_atom_site_label_2
_geom_torsion_atom_site_label_3
_geom_torsion_atom_site_label_4
_geom_torsion_site_symmetry_1
_geom_torsion_site_symmetry_2
_geom_torsion_site_symmetry_3
_geom_torsion_site_symmetry_4
_geom_torsion
_geom_torsion_publ_flag
C11 N1 C1 C2 . . . . -178.65(12) ?
N1 C1 C2 C3 . . . . 178.34(11) ?
C1 C2 C3 O1 . . . . -6.68(19) ?
C1 C2 C3 N21 . . . . 173.80(11) ?
C1 N1 C11 C12 . . . . 0.5(2) ?
C1 N1 C11 C16 . . . . 178.65(13) ?
N1 C11 C12 C13 . . . . 176.66(12) ?
C16 C11 C12 C13 . . . . -1.49(19) ?
C11 C12 C13 C14 . . . . 0.5(2) ?
C11 C12 C13 Cl1 . . . . -179.22(10) ?
C12 C13 C14 C15 . . . . 0.7(2) ?
Cl1 C13 C14 C15 . . . . -179.52(11) ?
C13 C14 C15 C16 . . . . -1.0(2) ?
C14 C15 C16 C11 . . . . 0.0(2) ?
N1 C11 C16 C15 . . . . -176.98(13) ?
C12 C11 C16 C15 . . . . 1.2(2) ?
O1 C3 N21 N22 . . . . -177.55(12) ?
C2 C3 N21 N22 . . . . 1.99(16) ?
O1 C3 N21 C25 . . . . 1.0(2) ?
C2 C3 N21 C25 . . . . -179.47(12) ?
C25 N21 N22 C23 . . . . -0.40(14) ?
C3 N21 N22 C23 . . . . 178.39(11) ?
N21 N22 C23 C24 . . . . 0.26(15) ?
N21 N22 C23 C26 . . . . 178.52(12) ?
N22 C23 C24 C25 . . . . -0.02(16) ?
C26 C23 C24 C25 . . . . -178.12(14) ?
C23 C24 C25 N21 . . . . -0.22(14) ?
C23 C24 C25 C27 . . . . 179.06(13) ?
N22 N21 C25 C24 . . . . 0.39(14) ?
C3 N21 C25 C24 . . . . -178.23(12) ?
N22 N21 C25 C27 . . . . -178.94(12) ?
C3 N21 C25 C27 . . . . 2.4(2) ?

loop_
_cod_related_entry_id
_cod_related_entry_database
_cod_related_entry_code
1 ChemSpider 24742295
